data_7027661
loop_
_publ_author_name
'Bhattacharyya, Sudeep'
'Ghosh, Dipesh'
'Endo, Akira'
'Shimizu, Kunio'
'Weakley, Timothy J. R.'
'Chaudhury, Muktimoy'

_publ_section_title
;
 Nickel(II)-induced activation of a carbon--nitrogen single bond(s) of a
 co-ordinated ligand by hydroxylated substrates: generation of mono- and
 bi-nuclear complexes with modified ligand frameworks&#x200A;&#x2020;
;
_journal_issue 21
_journal_name_full 'Journal of the Chemical Society, Dalton Transactions'
_journal_page_first 3859
_journal_paper_doi 10.1039/a905268b
_journal_year 1999
_chemical_formula_moiety 'C16 H25 N4 Ni S2 1+, Cl O4 1-'
_chemical_formula_sum 'C16 H25 Cl N4 Ni O4 S2'
_chemical_formula_weight 495.67
_space_group_IT_number 14
_symmetry_cell_setting monoclinic
_symmetry_Int_Tables_number 14
_symmetry_space_group_name_Hall '-P 2ybc'
_symmetry_space_group_name_H-M 'P 1 21/c 1'
_audit_creation_date 1998-11-23
_audit_creation_method 'by teXsan v1.7'
_cell_angle_alpha 90
_cell_angle_beta 99.381(11)
_cell_angle_gamma 90
_cell_formula_units_Z 4
_cell_length_a 7.8562(12)
_cell_length_b 20.9125(16)
_cell_length_c 12.7270(13)
_cell_measurement_reflns_used 25
_cell_measurement_temperature 295
_cell_measurement_theta_max 14.9
_cell_measurement_theta_min 13.0
_cell_volume 2063.0(4)
_computing_cell_refinement 'CAD4/PC (Enraf-Nonius, 1993)'
_computing_data_collection 'CAD4/PC (Enraf-Nonius, 1993)'
_computing_data_reduction 'TEXSAN (Molecular Structure Corp., 1997)'
_computing_publication_material 'TEXSAN (Molecular Structure Corp., 1997)'
_computing_structure_refinement 'TEXSAN (Molecular Structure Corp., 1997)'
_computing_structure_solution 'TEXSAN (Molecular Structure Corp., 1997)'
_diffrn_ambient_temperature 295
_diffrn_measurement_device_type 'Enraf-Nonius CAD-4 diffractometer'
_diffrn_measurement_method \w
_diffrn_orient_matrix_UB_11 0.00417
_diffrn_orient_matrix_UB_12 0.03784
_diffrn_orient_matrix_UB_13 0.04838
_diffrn_orient_matrix_UB_21 0.01349
_diffrn_orient_matrix_UB_22 -0.02916
_diffrn_orient_matrix_UB_23 0.06304
_diffrn_orient_matrix_UB_31 0.12821
_diffrn_orient_matrix_UB_32 0.00186
_diffrn_orient_matrix_UB_33 0.00486
_diffrn_radiation_detector 'scintillation counter'
_diffrn_radiation_monochromator graphite
_diffrn_radiation_source 'sealed X-ray tube'
_diffrn_radiation_type 'Mo K\a'
_diffrn_radiation_wavelength 0.71073
_diffrn_reflns_av_R_equivalents 0.012
_diffrn_reflns_av_sigmaI/netI 0.050
_diffrn_reflns_limit_h_max 9
_diffrn_reflns_limit_h_min 0
_diffrn_reflns_limit_k_max 24
_diffrn_reflns_limit_k_min 0
_diffrn_reflns_limit_l_max 14
_diffrn_reflns_limit_l_min -15
_diffrn_reflns_number 4026
_diffrn_reflns_reduction_process 'Lp corrections applied'
_diffrn_reflns_theta_max 25.0
_diffrn_reflns_theta_min 1.6
_diffrn_standards_decay_% 1.9
_diffrn_standards_interval_time 60
_diffrn_standards_number 3
_exptl_absorpt_coefficient_mu 1.30
_exptl_absorpt_correction_T_max 1.000
_exptl_absorpt_correction_T_min 0.800
_exptl_absorpt_correction_type
;
\y scans (North,Phillips & Matthews, 1968)
;
_exptl_crystal_colour brown
_exptl_crystal_density_diffrn 1.596
_exptl_crystal_density_meas ?
_exptl_crystal_description tablet
_exptl_crystal_F_000 1032.00
_exptl_crystal_size_max 0.43
_exptl_crystal_size_mid 0.40
_exptl_crystal_size_min 0.12
_refine_diff_density_max 0.92
_refine_diff_density_min -0.61
_refine_ls_abs_structure_details 'not applicable'
_refine_ls_extinction_coef 0.000
_refine_ls_extinction_method none
_refine_ls_goodness_of_fit_all 2.49
_refine_ls_goodness_of_fit_ref 2.73
_refine_ls_hydrogen_treatment constr
_refine_ls_matrix_type full
_refine_ls_number_constraints 50
_refine_ls_number_parameters 253
_refine_ls_number_reflns 2940
_refine_ls_number_restraints 0
_refine_ls_R_factor_all 0.066
_refine_ls_R_factor_gt 0.048
_refine_ls_shift/su_max 0.018
_refine_ls_shift/su_mean 0.001
_refine_ls_structure_factor_coef F
_refine_ls_weighting_details 'w = 4F~o~^2^/[\s^2^(I)+(0.02I)^2^]'
_refine_ls_weighting_scheme calc
_refine_ls_wR_factor_all 0.062
_refine_ls_wR_factor_ref 0.061
_reflns_number_gt 2940
_reflns_number_total 3744
_reflns_threshold_expression I>1.5\s(I)
_cod_data_source_file 905268bsup1.cif
_cod_data_source_block (2)_C16H25ClN4NiO4S2
_cod_depositor_comments
;
The following automatic conversions were performed:

'_exptl_crystal_density_meas' value 'not measured' was changed to '?'
- the value is perceived as not measured.

Automatic conversion script
Id: cif_fix_values 3008 2015-01-20 13:52:24Z robertas 
;
_cod_original_sg_symbol_H-M 'P 21/c     '
_cod_original_formula_sum 'C16 H25 Cl N4 Ni O4  S2 '
_cod_database_code 7027661

loop_
_symmetry_equiv_pos_as_xyz
'   +x,   +y,   +z'
'   -x,1/2+y,1/2-z'
'   -x,   -y,   -z'
'   +x,1/2-y,1/2+z'

loop_
_atom_site_label
_atom_site_fract_x
_atom_site_fract_y
_atom_site_fract_z
_atom_site_U_iso_or_equiv
_atom_site_occupancy
_atom_site_adp_type
_atom_site_calc_flag
Ni 0.72087(8) 0.52096(3) 0.59243(4) 0.03454(16) 1.000 Uani d
Cl 0.8659(2) 0.12343(7) 0.59630(12) 0.0672(5) 1.000 Uani d
S1 0.72427(18) 0.53427(5) 0.42627(9) 0.0452(3) 1.000 Uani d
S2 0.71293(20) 0.63479(6) 0.25931(9) 0.0548(4) 1.000 Uani d
O1 0.9238(8) 0.0736(3) 0.6612(6) 0.160(3) 1.000 Uani d
O2 0.9840(8) 0.1678(3) 0.5912(8) 0.218(4) 1.000 Uani d
O3 0.7285(10) 0.1503(4) 0.6290(11) 0.266(6) 1.000 Uani d
O4 0.803(2) 0.1021(6) 0.5088(6) 0.382(8) 1.000 Uani d
N1 0.6621(5) 0.60506(16) 0.6228(3) 0.0374(10) 1.000 Uani d
N2 0.7387(5) 0.50723(18) 0.7445(3) 0.0438(11) 1.000 Uani d
N3 0.7738(5) 0.43114(17) 0.5883(3) 0.0389(11) 1.000 Uani d
N4 0.7718(5) 0.40230(18) 0.6858(3) 0.0432(12) 1.000 Uani d
C1 0.7973(7) 0.5659(3) 0.2011(4) 0.0582(17) 1.000 Uani d
C2 0.7013(6) 0.6134(2) 0.3917(3) 0.0387(13) 1.000 Uani d
C3 0.6716(6) 0.6623(2) 0.4562(4) 0.0433(14) 1.000 Uani d
C4 0.6503(8) 0.7315(2) 0.4224(4) 0.0569(16) 1.000 Uani d
C5 0.6536(10) 0.7690(3) 0.5229(4) 0.082(2) 1.000 Uani d
C6 0.6156(8) 0.7227(2) 0.6064(4) 0.0596(17) 1.000 Uani d
C7 0.6516(6) 0.6568(2) 0.5648(3) 0.0387(13) 1.000 Uani d
C8 0.6402(7) 0.6137(2) 0.7357(3) 0.0450(14) 1.000 Uani d
C9 0.6175(7) 0.5506(2) 0.7845(4) 0.0492(15) 1.000 Uani d
C10 0.6393(8) 0.5522(3) 0.9057(3) 0.0583(17) 1.000 Uani d
C11 0.7171(7) 0.4396(2) 0.7688(4) 0.0495(15) 1.000 Uani d
C12 0.8196(6) 0.3838(2) 0.5263(4) 0.0427(13) 1.000 Uani d
C13 0.8404(7) 0.3268(2) 0.5839(4) 0.0522(16) 1.000 Uani d
C14 0.8106(7) 0.3401(2) 0.6848(4) 0.0485(15) 1.000 Uani d
C15 0.8436(8) 0.3913(2) 0.4138(4) 0.0561(16) 1.000 Uani d
C16 0.8157(9) 0.2985(3) 0.7807(5) 0.0704(20) 1.000 Uani d
H1 0.7211 0.5308 0.2034 0.070 1.000 Uiso c
H2 0.8059 0.5752 0.1291 0.070 1.000 Uiso c
H3 0.9081 0.5552 0.2389 0.070 1.000 Uiso c
H4 0.7410 0.7444 0.3860 0.068 1.000 Uiso c
H5 0.5426 0.7376 0.3774 0.068 1.000 Uiso c
H6 0.7657 0.7863 0.5438 0.098 1.000 Uiso c
H7 0.5714 0.8027 0.5132 0.098 1.000 Uiso c
H8 0.6875 0.7306 0.6726 0.072 1.000 Uiso c
H9 0.4981 0.7262 0.6150 0.072 1.000 Uiso c
H10 0.7394 0.6335 0.7750 0.054 1.000 Uiso c
H11 0.5419 0.6398 0.7383 0.054 1.000 Uiso c
H12 0.5042 0.5360 0.7579 0.059 1.000 Uiso c
H13 0.6253 0.5101 0.9311 0.070 1.000 Uiso c
H14 0.7524 0.5670 0.9325 0.070 1.000 Uiso c
H15 0.5570 0.5797 0.9291 0.070 1.000 Uiso c
H16 0.7835 0.4290 0.8357 0.059 1.000 Uiso c
H17 0.5986 0.4317 0.7718 0.059 1.000 Uiso c
H18 0.8699 0.2864 0.5580 0.063 1.000 Uiso c
H19 0.8740 0.3513 0.3869 0.067 1.000 Uiso c
H20 0.7388 0.4060 0.3726 0.067 1.000 Uiso c
H21 0.9324 0.4215 0.4096 0.067 1.000 Uiso c
H22 0.7052 0.2979 0.8018 0.084 1.000 Uiso c
H23 0.8471 0.2562 0.7641 0.084 1.000 Uiso c
H24 0.8983 0.3148 0.8372 0.084 1.000 Uiso c
H25 0.8519 0.5194 0.7767 0.053 1.000 Uiso c

loop_
_atom_site_aniso_label
_atom_site_aniso_U_11
_atom_site_aniso_U_22
_atom_site_aniso_U_33
_atom_site_aniso_U_12
_atom_site_aniso_U_13
_atom_site_aniso_U_23
Ni 0.0469(4) 0.0322(3) 0.0246(3) -0.0012(3) 0.0059(2) -0.0004(2)
Cl 0.0773(11) 0.0544(9) 0.0661(9) -0.0034(8) 0.0004(8) 0.0112(7)
S1 0.0755(9) 0.0338(6) 0.0268(6) -0.0015(6) 0.0094(6) -0.0009(5)
S2 0.0873(11) 0.0471(7) 0.0306(6) -0.0031(7) 0.0119(6) 0.0068(5)
O1 0.132(5) 0.137(5) 0.215(7) 0.018(4) 0.038(5) 0.113(5)
O2 0.089(5) 0.098(5) 0.450(14) -0.019(4) -0.006(6) 0.116(7)
O3 0.105(6) 0.170(8) 0.527(19) 0.040(6) 0.060(8) 0.074(10)
O4 0.72(3) 0.350(15) 0.065(5) -0.160(17) 0.023(9) -0.085(7)
N1 0.049(2) 0.036(2) 0.028(2) -0.000(2) 0.008(2) -0.002(2)
N2 0.060(3) 0.044(2) 0.029(2) 0.003(2) 0.011(2) 0.004(2)
N3 0.053(3) 0.035(2) 0.030(2) -0.000(2) 0.010(2) 0.002(2)
N4 0.058(3) 0.041(2) 0.031(2) 0.001(2) 0.009(2) 0.004(2)
C1 0.073(4) 0.065(4) 0.041(3) -0.005(3) 0.023(3) -0.002(3)
C2 0.049(3) 0.038(2) 0.028(2) -0.007(2) 0.004(2) 0.002(2)
C3 0.056(3) 0.036(3) 0.038(3) -0.005(2) 0.004(2) 0.001(2)
C4 0.090(4) 0.036(3) 0.045(3) -0.001(3) 0.010(3) 0.006(2)
C5 0.151(7) 0.040(3) 0.057(4) 0.005(4) 0.024(4) 0.002(3)
C6 0.093(5) 0.039(3) 0.048(3) 0.004(3) 0.016(3) -0.004(2)
C7 0.045(3) 0.035(2) 0.035(2) -0.004(2) 0.004(2) -0.004(2)
C8 0.064(3) 0.043(3) 0.029(2) 0.001(2) 0.011(2) -0.006(2)
C9 0.068(4) 0.047(3) 0.034(3) -0.002(3) 0.014(2) -0.006(2)
C10 0.085(4) 0.060(3) 0.033(3) 0.003(3) 0.020(3) -0.001(2)
C11 0.068(4) 0.047(3) 0.036(3) -0.003(3) 0.015(2) 0.004(2)
C12 0.050(3) 0.039(3) 0.038(3) 0.000(2) 0.004(2) -0.003(2)
C13 0.066(4) 0.035(3) 0.055(3) 0.005(3) 0.008(3) -0.001(2)
C14 0.064(4) 0.036(3) 0.044(3) -0.002(2) 0.002(2) 0.005(2)
C15 0.082(4) 0.045(3) 0.043(3) 0.011(3) 0.016(3) -0.009(2)
C16 0.102(5) 0.049(3) 0.060(4) 0.003(3) 0.012(3) 0.016(3)

loop_
_atom_type_symbol
_atom_type_oxidation_number
_atom_type_number_in_cell
_atom_type_scat_dispersion_real
_atom_type_scat_dispersion_imag
_atom_type_scat_source
C 0 64 0.002 0.002
;International Tables for Crystallography
(1992, Vol. C, Tables 4.2.6.8 and 6.1.1.1)
;
H 0 100 0.000 0.000
;International Tables for Crystallography
(1992, Vol. C, Table 6.1.1.2)
;
Cl 0 4 0.132 0.159
;International Tables for Crystallography
(1992, Vol. C, Tables 4.2.6.8 and 6.1.1.1)
;
N 0 16 0.004 0.003
;International Tables for Crystallography
(1992, Vol. C, Tables 4.2.6.8 and 6.1.1.1)
;
Ni 0 4 0.285 1.113
;International Tables for Crystallography
(1992, Vol. C, Tables 4.2.6.8 and 6.1.1.1)
;
O 0 16 0.008 0.006
;International Tables for Crystallography
(1992, Vol. C, Tables 4.2.6.8 and 6.1.1.1)
;
S 0 8 0.110 0.124
;International Tables for Crystallography
(1992, Vol. C, Tables 4.2.6.8 and 6.1.1.1)
;

loop_
_geom_angle_atom_site_label_1
_geom_angle_atom_site_label_2
_geom_angle_atom_site_label_3
_geom_angle
_geom_angle_publ_flag
S1 Ni N1 97.18(11) yes
S1 Ni N2 175.08(13) yes
S1 Ni N3 93.59(10) yes
N1 Ni N2 85.03(15) yes
N1 Ni N3 169.09(14) yes
N2 Ni N3 84.36(15) yes
O1 Cl O2 113.6(4) no
O1 Cl O3 109.8(6) no
O1 Cl O4 108.5(7) no
O2 Cl O3 109.1(5) no
O2 Cl O4 113.1(7) no
O3 Cl O4 102.1(9) no
Ni S1 C2 111.22(15) no
C1 S2 C2 105.7(2) no
Ni N1 C7 131.0(3) no
Ni N1 C8 112.6(3) no
C7 N1 C8 116.1(4) no
Ni N2 C9 108.0(3) no
Ni N2 C11 111.2(3) no
C9 N2 C11 114.9(4) no
Ni N3 N4 111.6(3) no
Ni N3 C12 144.1(3) no
N4 N3 C12 104.3(4) no
N3 N4 C11 118.2(4) no
N3 N4 C14 112.4(4) no
C11 N4 C14 129.2(4) no
S1 C2 S2 118.2(3) no
S1 C2 C3 126.5(3) no
S2 C2 C3 115.4(3) no
C2 C3 C4 124.9(4) no
C2 C3 C7 125.8(4) no
C4 C3 C7 109.2(4) no
C3 C4 C5 105.8(4) no
C4 C5 C6 106.8(4) no
C5 C6 C7 105.6(4) no
N1 C7 C3 127.7(4) no
N1 C7 C6 123.5(4) no
C3 C7 C6 108.8(4) no
N1 C8 C9 109.8(4) no
N2 C9 C8 106.0(4) no
N2 C9 C10 113.1(4) no
C8 C9 C10 113.8(4) no
N2 C11 N4 108.1(4) no
N3 C12 C13 109.8(4) no
N3 C12 C15 125.0(4) no
C13 C12 C15 125.1(4) no
C12 C13 C14 107.2(4) no
N4 C14 C13 106.3(4) no
N4 C14 C16 122.3(5) no
C13 C14 C16 131.4(5) no

loop_
_geom_bond_atom_site_label_1
_geom_bond_atom_site_label_2
_geom_bond_distance
_geom_bond_publ_flag
Ni S1 2.138(2) yes
Ni N1 1.874(4) yes
Ni N2 1.939(4) yes
Ni N3 1.926(4) yes
Cl O1 1.361(5) no
Cl O2 1.322(6) no
Cl O3 1.342(9) no
Cl O4 1.226(7) no
S1 C2 1.714(4) yes
S2 C1 1.796(5) yes
S2 C2 1.760(4) yes
N1 C7 1.304(5) yes
N1 C8 1.485(5) yes
N2 C9 1.465(6) yes
N2 C11 1.463(6) yes
N3 N4 1.381(5) yes
N3 C12 1.351(6) yes
N4 C11 1.434(6) yes
N4 C14 1.336(6) yes
C2 C3 1.355(6) yes
C3 C4 1.512(6) yes
C3 C7 1.421(6) yes
C4 C5 1.498(7) yes
C5 C6 1.504(7) yes
C6 C7 1.519(6) yes
C8 C9 1.481(6) yes
C9 C10 1.524(6) yes
C12 C13 1.393(6) yes
C12 C15 1.483(6) yes
C13 C14 1.371(7) yes
C14 C16 1.495(7) yes

loop_
_geom_contact_atom_site_label_1
_geom_contact_atom_site_label_2
_geom_contact_distance
_geom_contact_site_symmetry_2
_geom_contact_publ_flag
S2 C6 3.574(5) 4_564 no
S2 C5 3.586(6) 4_564 no
O1 N2 3.059(7) 2_746 no
O1 C1 3.149(8) 4 no
O1 C15 3.454(9) 4 no
O1 C8 3.563(9) 2_746 no
O1 C9 3.590(8) 2_746 no
O2 C13 3.508(8) . no
O2 C8 3.568(8) 2_746 no
O2 C4 3.589(8) 3_766 no
O3 C10 3.513(10) 2_646 no
O4 C11 3.143(8) 4_554 no
O4 C16 3.585(12) 4_554 no
N4 C1 3.520(7) 3_766 no

loop_
_geom_torsion_atom_site_label_1
_geom_torsion_atom_site_label_2
_geom_torsion_atom_site_label_3
_geom_torsion_atom_site_label_4
_geom_torsion
_geom_torsion_publ_flag
Ni S1 C2 S2 176.5(2) no
Ni S1 C2 C3 -4.7(5) no
Ni N1 C7 C3 4.8(8) no
Ni N1 C7 C6 -174.8(4) no
Ni N1 C8 C9 -17.4(5) no
Ni N2 C9 C8 -45.4(4) no
Ni N2 C9 C10 -170.8(4) no
Ni N2 C11 N4 27.5(5) no
Ni N3 N4 C11 5.7(5) no
Ni N3 N4 C14 -179.1(3) no
Ni N3 C12 C13 178.3(4) no
Ni N3 C12 C15 -1.9(9) no
S1 Ni N1 C7 -8.7(4) no
S1 Ni N1 C8 177.6(3) no
S1 Ni N2 C9 146.8(13) no
S1 Ni N2 C11 -86.2(15) no
S1 Ni N3 N4 -175.9(3) no
S1 Ni N3 C12 7.6(6) no
S1 C2 S2 C1 -13.0(4) no
S1 C2 C3 C4 -179.4(4) no
S1 C2 C3 C7 -0.9(8) no
S2 C2 C3 C4 -0.6(7) no
S2 C2 C3 C7 177.9(4) no
N1 Ni S1 C2 7.4(2) no
N1 Ni N2 C9 29.9(3) no
N1 Ni N2 C11 156.8(4) no
N1 Ni N3 N4 -5.0(10) no
N1 Ni N3 C12 178.5(7) no
N1 C7 C3 C2 1.9(8) no
N1 C7 C3 C4 -179.5(5) no
N1 C7 C6 C5 167.7(5) no
N1 C8 C9 N2 40.4(5) no
N1 C8 C9 C10 165.4(4) no
N2 Ni S1 C2 -109.1(14) no
N2 Ni N1 C7 166.9(5) no
N2 Ni N1 C8 -6.8(3) no
N2 Ni N3 N4 8.6(3) no
N2 Ni N3 C12 -167.9(6) no
N2 C11 N4 N3 -21.9(6) no
N2 C11 N4 C14 163.9(5) no
N3 Ni S1 C2 -174.3(2) no
N3 Ni N1 C7 -179.5(7) no
N3 Ni N1 C8 6.8(10) no
N3 Ni N2 C9 -147.6(3) no
N3 Ni N2 C11 -20.7(3) no
N3 N4 C14 C13 0.3(6) no
N3 N4 C14 C16 -179.6(5) no
N3 C12 C13 C14 -1.5(6) no
N4 N3 C12 C13 1.6(5) no
N4 N3 C12 C15 -178.5(5) no
N4 C11 N2 C9 150.6(4) no
N4 C14 C13 C12 0.7(6) no
C1) S2 C2 C3 168.1(4) no
C2 C3 C4 C5 -169.6(6) no
C2 C3 C7 C6 -178.5(5) no
C3 C4 C5 C6 -18.9(7) no
C3 C7 N1 C8 178.4(5) no
C3 C7 C6 C5 -11.9(6) no
C4 C3 C7 C6 0.2(6) no
C4 C5 C6 C7 19.0(7) no
C5 C4 C3 C7 11.7(6) no
C6 C7 N1 C8 -1.2(7) no
C7 N1 C8 C9 167.8(4) no
C8 C9 N2 C11 -170.1(4) no
C10 C9 N2 C11 64.4(6) no
C11 N4 N3 C12 -176.4(4) no
C11 N4 C14 C13 174.8(5) no
C11 N4 C14 C16 -5.2(9) no
C12 N3 N4 C14 -1.2(5) no
C12 C13 C14 C16 -179.3(6) no
C14 C13 C12 C15 178.7(5) no
